data_7109010
loop_
_publ_author_name
'Guoxiong Hua'
'Alexandra M. Z. Slawin'
'Rebecca A. M. Randall'
'David B. Cordes'
'Luke Crawford'
'Michael Buhl'
'J. Derek Woollins'

_publ_section_title
;
 An efficient route for the synthesis of phosphorus-selenium
 macro-heterocycles
;
_journal_name_full Chem.Commun.
_journal_page_first 2619
_journal_paper_doi 10.1039/c3cc40515j
_journal_volume 49
_journal_year 2013
_chemical_formula_moiety 'C29 H28 O2 P2 Se4'
_chemical_formula_sum 'C29 H28 O2 P2 Se4'
_chemical_formula_weight 786.29
_chemical_name_systematic
;
?
;
_space_group_IT_number 2
_symmetry_cell_setting triclinic
_symmetry_space_group_name_Hall '-P 1'
_symmetry_space_group_name_H-M 'P -1'
_atom_sites_solution_hydrogens geom
_atom_sites_solution_primary direct
_atom_sites_solution_secondary difmap
_audit_creation_method SHELXL-97
_cell_angle_alpha 101.435(6)
_cell_angle_beta 106.641(6)
_cell_angle_gamma 96.727(4)
_cell_formula_units_Z 2
_cell_length_a 11.234(3)
_cell_length_b 11.774(3)
_cell_length_c 12.298(4)
_cell_measurement_reflns_used 4955
_cell_measurement_temperature 93(2)
_cell_measurement_theta_max 28.5
_cell_measurement_theta_min 2.9
_cell_volume 1501.2(7)
_computing_cell_refinement 'CrystalClear (Rigaku Corp., 2004)'
_computing_data_collection 'CrystalClear (Rigaku Corp., 2004)'
_computing_data_reduction 'CrystalClear (Rigaku Corp., 2004)'
_computing_molecular_graphics 'Bruker SHELXTL'
_computing_publication_material 'Bruker SHELXTL'
_computing_structure_refinement 'SHELXL-97 (Sheldrick, 1997)'
_computing_structure_solution 'SHELXS-97 (Sheldrick, 1990)'
_diffrn_ambient_temperature 93(2)
_diffrn_measured_fraction_theta_full 0.966
_diffrn_measured_fraction_theta_max 0.962
_diffrn_measurement_device_type CCD
_diffrn_measurement_method '\w and \f scans'
_diffrn_radiation_monochromator confocal
_diffrn_radiation_source 'rotating anode'
_diffrn_radiation_type MoK\a
_diffrn_radiation_wavelength 0.71073
_diffrn_reflns_av_R_equivalents 0.0404
_diffrn_reflns_av_sigmaI/netI 0.0955
_diffrn_reflns_limit_h_max 13
_diffrn_reflns_limit_h_min -10
_diffrn_reflns_limit_k_max 14
_diffrn_reflns_limit_k_min -14
_diffrn_reflns_limit_l_max 14
_diffrn_reflns_limit_l_min -14
_diffrn_reflns_number 9430
_diffrn_reflns_theta_full 25.00
_diffrn_reflns_theta_max 25.33
_diffrn_reflns_theta_min 2.86
_exptl_absorpt_coefficient_mu 5.019
_exptl_absorpt_correction_T_max 1.000
_exptl_absorpt_correction_T_min 0.736
_exptl_absorpt_correction_type multi-scan
_exptl_absorpt_process_details 'Jacobson, R. (1998) Private communication'
_exptl_crystal_colour Colorless
_exptl_crystal_density_diffrn 1.739
_exptl_crystal_density_method 'not measured'
_exptl_crystal_description Prism
_exptl_crystal_F_000 768
_exptl_crystal_size_max 0.10
_exptl_crystal_size_mid 0.03
_exptl_crystal_size_min 0.02
_refine_diff_density_max 0.740
_refine_diff_density_min -0.683
_refine_diff_density_rms 0.122
_refine_ls_extinction_method none
_refine_ls_goodness_of_fit_ref 0.988
_refine_ls_hydrogen_treatment constr
_refine_ls_matrix_type full
_refine_ls_number_parameters 334
_refine_ls_number_reflns 5276
_refine_ls_number_restraints 0
_refine_ls_restrained_S_all 0.988
_refine_ls_R_factor_all 0.0569
_refine_ls_R_factor_gt 0.0406
_refine_ls_shift/su_max 0.001
_refine_ls_shift/su_mean 0.000
_refine_ls_structure_factor_coef Fsqd
_refine_ls_weighting_details 'calc w=1/[\s^2^(Fo^2^)+(0.0128P)^2^+0.0000P] where P=(Fo^2^+2Fc^2^)/3'
_refine_ls_weighting_scheme calc
_refine_ls_wR_factor_gt 0.0645
_refine_ls_wR_factor_ref 0.0724
_reflns_number_gt 4123
_reflns_number_total 5276
_reflns_threshold_expression >2sigma(I)
_cod_data_source_file c3cc40515j.txt
_cod_data_source_block hua157
_cod_original_sg_symbol_H-M P-1
_cod_database_code 7109010

loop_
_symmetry_equiv_pos_as_xyz
'x, y, z'
'-x, -y, -z'

loop_
_atom_site_label
_atom_site_type_symbol
_atom_site_fract_x
_atom_site_fract_y
_atom_site_fract_z
_atom_site_U_iso_or_equiv
_atom_site_adp_type
_atom_site_occupancy
_atom_site_symmetry_multiplicity
_atom_site_calc_flag
_atom_site_refinement_flags
Se1 Se 0.17615(4) 0.26151(4) 0.19059(4) 0.01921(13) Uani 1 1 d .
Se2 Se 0.46631(5) 0.18632(4) 0.59611(4) 0.02320(13) Uani 1 1 d .
Se3 Se -0.16687(4) 0.22124(4) 0.12779(4) 0.02653(14) Uani 1 1 d .
Se4 Se 0.50711(5) 0.50791(4) 0.68355(4) 0.03110(15) Uani 1 1 d .
P1 P 0.00727(11) 0.33174(10) 0.22034(10) 0.0179(3) Uani 1 1 d .
P2 P 0.40978(12) 0.34625(10) 0.68356(11) 0.0223(3) Uani 1 1 d .
O1 O 0.0364(3) 0.3717(2) 0.3590(2) 0.0196(7) Uani 1 1 d .
O2 O 0.2614(3) 0.3196(2) 0.6131(2) 0.0210(7) Uani 1 1 d .
C1 C 0.1069(4) 0.0904(3) 0.1406(4) 0.0229(11) Uani 1 1 d .
H1A H 0.0173 0.0781 0.0918 0.027 Uiso 1 1 calc R
H1B H 0.1534 0.0517 0.0909 0.027 Uiso 1 1 calc R
C2 C 0.1144(4) 0.0313(4) 0.2394(4) 0.0206(11) Uani 1 1 d .
C3 C 0.0035(4) -0.0027(4) 0.2644(4) 0.0236(11) Uani 1 1 d .
H3A H -0.0752 0.0096 0.2181 0.028 Uiso 1 1 calc R
C4 C 0.0093(5) -0.0547(4) 0.3573(5) 0.0311(13) Uani 1 1 d .
H4A H -0.0663 -0.0791 0.3733 0.037 Uiso 1 1 calc R
C5 C 0.1233(5) -0.0717(4) 0.4271(4) 0.0277(13) Uani 1 1 d .
H5A H 0.1261 -0.1051 0.4918 0.033 Uiso 1 1 calc R
C6 C 0.2330(5) -0.0397(4) 0.4023(4) 0.0228(11) Uani 1 1 d .
H6A H 0.3111 -0.0526 0.4493 0.027 Uiso 1 1 calc R
C7 C 0.2300(4) 0.0121(3) 0.3072(4) 0.0178(11) Uani 1 1 d .
C8 C 0.3524(4) 0.0405(4) 0.2830(4) 0.0161(10) Uani 1 1 d .
C9 C 0.3727(5) -0.0363(4) 0.1903(4) 0.0236(12) Uani 1 1 d .
H9A H 0.3073 -0.1003 0.1421 0.028 Uiso 1 1 calc R
C10 C 0.4880(5) -0.0201(4) 0.1675(4) 0.0317(13) Uani 1 1 d .
H10A H 0.5019 -0.0734 0.1053 0.038 Uiso 1 1 calc R
C11 C 0.5806(5) 0.0743(4) 0.2367(4) 0.0295(13) Uani 1 1 d .
H11A H 0.6594 0.0859 0.2225 0.035 Uiso 1 1 calc R
C12 C 0.5604(5) 0.1531(4) 0.3273(4) 0.0286(12) Uani 1 1 d .
H12A H 0.6254 0.2181 0.3738 0.034 Uiso 1 1 calc R
C13 C 0.4448(4) 0.1378(4) 0.3511(4) 0.0179(11) Uani 1 1 d .
C14 C 0.4225(4) 0.2282(4) 0.4431(4) 0.0206(11) Uani 1 1 d .
H14A H 0.3325 0.2358 0.4186 0.025 Uiso 1 1 calc R
H14B H 0.4741 0.3055 0.4514 0.025 Uiso 1 1 calc R
C15 C 0.0226(4) 0.2866(4) 0.4280(4) 0.0208(11) Uani 1 1 d .
H15A H 0.0823 0.2317 0.4235 0.025 Uiso 1 1 calc R
H15B H -0.0645 0.2401 0.3974 0.025 Uiso 1 1 calc R
C16 C 0.0500(4) 0.3538(4) 0.5530(4) 0.0218(11) Uani 1 1 d .
H16A H 0.0266 0.2987 0.5979 0.026 Uiso 1 1 calc R
H16B H -0.0039 0.4145 0.5544 0.026 Uiso 1 1 calc R
C17 C 0.1872(4) 0.4134(4) 0.6129(4) 0.0253(12) Uani 1 1 d .
H17A H 0.2130 0.4694 0.5698 0.030 Uiso 1 1 calc R
H17B H 0.1997 0.4573 0.6940 0.030 Uiso 1 1 calc R
C18 C 0.0265(4) 0.4744(4) 0.1899(4) 0.0182(11) Uani 1 1 d .
C19 C -0.0723(5) 0.5088(4) 0.1154(4) 0.0241(11) Uani 1 1 d .
H19A H -0.1514 0.4566 0.0794 0.029 Uiso 1 1 calc R
C20 C -0.0559(5) 0.6194(4) 0.0933(4) 0.0271(12) Uani 1 1 d .
H20A H -0.1240 0.6429 0.0420 0.033 Uiso 1 1 calc R
C21 C 0.0594(5) 0.6960(4) 0.1454(4) 0.0301(13) Uani 1 1 d .
H21A H 0.0701 0.7722 0.1308 0.036 Uiso 1 1 calc R
C22 C 0.1579(5) 0.6609(4) 0.2184(4) 0.0310(13) Uani 1 1 d .
H22A H 0.2372 0.7130 0.2527 0.037 Uiso 1 1 calc R
C23 C 0.1440(5) 0.5520(4) 0.2430(4) 0.0260(12) Uani 1 1 d .
H23A H 0.2125 0.5293 0.2948 0.031 Uiso 1 1 calc R
C24 C 0.4189(4) 0.3188(4) 0.8242(4) 0.0226(11) Uani 1 1 d .
C25 C 0.3190(5) 0.2462(4) 0.8369(4) 0.0298(12) Uani 1 1 d .
H25A H 0.2448 0.2136 0.7720 0.036 Uiso 1 1 calc R
C26 C 0.3282(5) 0.2213(4) 0.9454(4) 0.0333(13) Uani 1 1 d .
H26A H 0.2597 0.1726 0.9543 0.040 Uiso 1 1 calc R
C27 C 0.4354(5) 0.2669(4) 1.0386(5) 0.0343(14) Uani 1 1 d .
H27A H 0.4415 0.2493 1.1119 0.041 Uiso 1 1 calc R
C28 C 0.5341(5) 0.3379(4) 1.0268(4) 0.0312(12) Uani 1 1 d .
H28A H 0.6080 0.3698 1.0923 0.037 Uiso 1 1 calc R
C29 C 0.5274(5) 0.3640(4) 0.9195(4) 0.0285(12) Uani 1 1 d .
H29A H 0.5968 0.4125 0.9118 0.034 Uiso 1 1 calc R

loop_
_atom_site_aniso_label
_atom_site_aniso_U_11
_atom_site_aniso_U_22
_atom_site_aniso_U_33
_atom_site_aniso_U_23
_atom_site_aniso_U_13
_atom_site_aniso_U_12
Se1 0.0177(3) 0.0205(3) 0.0220(3) 0.0081(2) 0.0074(2) 0.0054(2)
Se2 0.0279(3) 0.0248(3) 0.0175(3) 0.0064(2) 0.0055(2) 0.0095(2)
Se3 0.0162(3) 0.0300(3) 0.0299(3) 0.0098(2) 0.0017(2) 0.0006(2)
Se4 0.0347(3) 0.0251(3) 0.0316(3) 0.0033(2) 0.0124(3) -0.0005(2)
P1 0.0178(7) 0.0201(6) 0.0168(7) 0.0058(6) 0.0059(6) 0.0048(5)
P2 0.0238(8) 0.0240(7) 0.0174(7) 0.0034(6) 0.0053(6) 0.0039(6)
O1 0.0247(19) 0.0208(17) 0.0182(17) 0.0113(15) 0.0089(16) 0.0064(14)
O2 0.0237(19) 0.0185(17) 0.0188(18) 0.0021(15) 0.0033(16) 0.0092(14)
C1 0.024(3) 0.017(2) 0.021(3) -0.007(2) 0.005(2) 0.003(2)
C2 0.027(3) 0.012(2) 0.022(3) -0.001(2) 0.009(2) 0.005(2)
C3 0.019(3) 0.014(2) 0.033(3) 0.000(2) 0.005(2) 0.002(2)
C4 0.034(3) 0.021(3) 0.047(4) 0.007(3) 0.028(3) 0.000(2)
C5 0.035(3) 0.020(3) 0.034(3) 0.011(3) 0.017(3) 0.003(2)
C6 0.028(3) 0.014(2) 0.019(3) -0.003(2) 0.004(2) 0.000(2)
C7 0.024(3) 0.012(2) 0.015(3) 0.000(2) 0.006(2) 0.001(2)
C8 0.023(3) 0.015(2) 0.010(2) 0.003(2) 0.002(2) 0.008(2)
C9 0.038(3) 0.013(2) 0.018(3) 0.005(2) 0.004(3) 0.005(2)
C10 0.049(4) 0.036(3) 0.024(3) 0.013(3) 0.022(3) 0.022(3)
C11 0.030(3) 0.039(3) 0.035(3) 0.020(3) 0.023(3) 0.013(3)
C12 0.027(3) 0.029(3) 0.031(3) 0.014(3) 0.007(3) 0.004(2)
C13 0.020(3) 0.019(2) 0.018(3) 0.009(2) 0.007(2) 0.006(2)
C14 0.025(3) 0.019(2) 0.016(3) 0.006(2) 0.002(2) 0.004(2)
C15 0.025(3) 0.022(3) 0.019(3) 0.010(2) 0.009(2) 0.007(2)
C16 0.024(3) 0.027(3) 0.022(3) 0.013(2) 0.011(2) 0.009(2)
C17 0.026(3) 0.029(3) 0.020(3) 0.005(2) 0.007(2) 0.007(2)
C18 0.023(3) 0.019(2) 0.011(2) 0.000(2) 0.007(2) 0.003(2)
C19 0.024(3) 0.032(3) 0.021(3) 0.009(2) 0.010(2) 0.012(2)
C20 0.040(4) 0.029(3) 0.020(3) 0.011(2) 0.013(3) 0.021(3)
C21 0.055(4) 0.017(3) 0.027(3) 0.006(2) 0.024(3) 0.014(3)
C22 0.039(4) 0.018(3) 0.035(3) 0.006(3) 0.014(3) -0.002(2)
C23 0.031(3) 0.026(3) 0.025(3) 0.010(2) 0.009(3) 0.013(2)
C24 0.025(3) 0.027(3) 0.017(3) 0.008(2) 0.004(2) 0.011(2)
C25 0.026(3) 0.037(3) 0.017(3) -0.002(2) 0.000(2) 0.002(2)
C26 0.033(3) 0.049(3) 0.030(3) 0.016(3) 0.020(3) 0.019(3)
C27 0.048(4) 0.043(3) 0.025(3) 0.012(3) 0.022(3) 0.030(3)
C28 0.027(3) 0.041(3) 0.012(3) -0.005(2) -0.009(2) 0.015(3)
C29 0.024(3) 0.039(3) 0.021(3) 0.001(3) 0.006(3) 0.010(2)

loop_
_atom_type_symbol
_atom_type_description
_atom_type_scat_dispersion_real
_atom_type_scat_dispersion_imag
_atom_type_scat_source
C C 0.0033 0.0016 'International Tables Vol C Tables 4.2.6.8 and 6.1.1.4'
H H 0.0000 0.0000 'International Tables Vol C Tables 4.2.6.8 and 6.1.1.4'
O O 0.0106 0.0060 'International Tables Vol C Tables 4.2.6.8 and 6.1.1.4'
P P 0.1023 0.0942 'International Tables Vol C Tables 4.2.6.8 and 6.1.1.4'
Se Se -0.0929 2.2259 'International Tables Vol C Tables 4.2.6.8 and 6.1.1.4'

loop_
_geom_angle_atom_site_label_1
_geom_angle_atom_site_label_2
_geom_angle_atom_site_label_3
_geom_angle
C1 Se1 P1 100.28(14)
C14 Se2 P2 93.01(13)
O1 P1 C18 99.15(17)
O1 P1 Se3 115.29(11)
C18 P1 Se3 115.65(16)
O1 P1 Se1 106.83(12)
C18 P1 Se1 103.02(15)
Se3 P1 Se1 115.03(6)
O2 P2 C24 104.57(19)
O2 P2 Se4 114.98(11)
C24 P2 Se4 116.65(16)
O2 P2 Se2 100.10(12)
C24 P2 Se2 102.18(15)
Se4 P2 Se2 116.17(6)
C15 O1 P1 121.7(3)
C17 O2 P2 121.2(3)
C2 C1 Se1 114.5(3)
C2 C1 H1A 108.6
Se1 C1 H1A 108.6
C2 C1 H1B 108.6
Se1 C1 H1B 108.6
H1A C1 H1B 107.6
C7 C2 C3 120.0(4)
C7 C2 C1 121.1(4)
C3 C2 C1 118.9(4)
C4 C3 C2 119.6(5)
C4 C3 H3A 120.2
C2 C3 H3A 120.2
C5 C4 C3 121.1(4)
C5 C4 H4A 119.5
C3 C4 H4A 119.5
C6 C5 C4 119.7(4)
C6 C5 H5A 120.1
C4 C5 H5A 120.1
C5 C6 C7 120.5(5)
C5 C6 H6A 119.7
C7 C6 H6A 119.7
C2 C7 C6 119.0(4)
C2 C7 C8 123.5(4)
C6 C7 C8 117.4(4)
C13 C8 C9 120.4(4)
C13 C8 C7 121.9(4)
C9 C8 C7 117.7(4)
C8 C9 C10 121.0(4)
C8 C9 H9A 119.5
C10 C9 H9A 119.5
C11 C10 C9 118.7(5)
C11 C10 H10A 120.6
C9 C10 H10A 120.6
C10 C11 C12 120.9(4)
C10 C11 H11A 119.6
C12 C11 H11A 119.6
C11 C12 C13 120.9(4)
C11 C12 H12A 119.5
C13 C12 H12A 119.5
C8 C13 C12 118.1(4)
C8 C13 C14 122.1(4)
C12 C13 C14 119.7(4)
C13 C14 Se2 111.8(3)
C13 C14 H14A 109.3
Se2 C14 H14A 109.3
C13 C14 H14B 109.3
Se2 C14 H14B 109.3
H14A C14 H14B 107.9
O1 C15 C16 108.0(3)
O1 C15 H15A 110.1
C16 C15 H15A 110.1
O1 C15 H15B 110.1
C16 C15 H15B 110.1
H15A C15 H15B 108.4
C15 C16 C17 113.8(4)
C15 C16 H16A 108.8
C17 C16 H16A 108.8
C15 C16 H16B 108.8
C17 C16 H16B 108.8
H16A C16 H16B 107.7
O2 C17 C16 106.4(4)
O2 C17 H17A 110.4
C16 C17 H17A 110.4
O2 C17 H17B 110.4
C16 C17 H17B 110.4
H17A C17 H17B 108.6
C19 C18 C23 119.9(4)
C19 C18 P1 120.7(3)
C23 C18 P1 119.4(4)
C18 C19 C20 119.9(5)
C18 C19 H19A 120.1
C20 C19 H19A 120.1
C19 C20 C21 120.4(5)
C19 C20 H20A 119.8
C21 C20 H20A 119.8
C22 C21 C20 119.5(4)
C22 C21 H21A 120.3
C20 C21 H21A 120.3
C21 C22 C23 121.4(5)
C21 C22 H22A 119.3
C23 C22 H22A 119.3
C22 C23 C18 118.9(5)
C22 C23 H23A 120.6
C18 C23 H23A 120.6
C29 C24 C25 119.2(4)
C29 C24 P2 120.7(3)
C25 C24 P2 120.0(4)
C24 C25 C26 120.0(5)
C24 C25 H25A 120.0
C26 C25 H25A 120.0
C27 C26 C25 120.1(5)
C27 C26 H26A 119.9
C25 C26 H26A 119.9
C26 C27 C28 120.3(4)
C26 C27 H27A 119.9
C28 C27 H27A 119.9
C27 C28 C29 120.7(5)
C27 C28 H28A 119.6
C29 C28 H28A 119.6
C24 C29 C28 119.7(4)
C24 C29 H29A 120.2
C28 C29 H29A 120.2

loop_
_geom_bond_atom_site_label_1
_geom_bond_atom_site_label_2
_geom_bond_distance
Se1 C1 1.977(4)
Se1 P1 2.2499(14)
Se2 C14 1.980(4)
Se2 P2 2.2303(14)
Se3 P1 2.0873(13)
Se4 P2 2.0813(13)
P1 O1 1.601(3)
P1 C18 1.794(4)
P2 O2 1.603(3)
P2 C24 1.799(4)
O1 C15 1.457(4)
O2 C17 1.459(5)
C1 C2 1.503(5)
C1 H1A 0.9900
C1 H1B 0.9900
C2 C7 1.399(6)
C2 C3 1.399(6)
C3 C4 1.389(6)
C3 H3A 0.9500
C4 C5 1.383(7)
C4 H4A 0.9500
C5 C6 1.380(6)
C5 H5A 0.9500
C6 C7 1.416(5)
C6 H6A 0.9500
C7 C8 1.503(6)
C8 C13 1.391(6)
C8 C9 1.398(6)
C9 C10 1.402(6)
C9 H9A 0.9500
C10 C11 1.374(7)
C10 H10A 0.9500
C11 C12 1.394(6)
C11 H11A 0.9500
C12 C13 1.410(6)
C12 H12A 0.9500
C13 C14 1.490(6)
C14 H14A 0.9900
C14 H14B 0.9900
C15 C16 1.508(6)
C15 H15A 0.9900
C15 H15B 0.9900
C16 C17 1.518(6)
C16 H16A 0.9900
C16 H16B 0.9900
C17 H17A 0.9900
C17 H17B 0.9900
C18 C19 1.380(6)
C18 C23 1.411(6)
C19 C20 1.385(6)
C19 H19A 0.9500
C20 C21 1.387(6)
C20 H20A 0.9500
C21 C22 1.373(7)
C21 H21A 0.9500
C22 C23 1.377(6)
C22 H22A 0.9500
C23 H23A 0.9500
C24 C29 1.387(6)
C24 C25 1.394(6)
C25 C26 1.400(6)
C25 H25A 0.9500
C26 C27 1.366(7)
C26 H26A 0.9500
C27 C28 1.368(6)
C27 H27A 0.9500
C28 C29 1.398(6)
C28 H28A 0.9500
C29 H29A 0.9500

loop_
_geom_torsion_atom_site_label_1
_geom_torsion_atom_site_label_2
_geom_torsion_atom_site_label_3
_geom_torsion_atom_site_label_4
_geom_torsion
C1 Se1 P1 O1 105.40(17)
C1 Se1 P1 C18 -150.7(2)
C1 Se1 P1 Se3 -23.94(14)
C14 Se2 P2 O2 64.35(16)
C14 Se2 P2 C24 171.8(2)
C14 Se2 P2 Se4 -60.08(14)
C18 P1 O1 C15 174.5(3)
Se3 P1 O1 C15 50.4(3)
Se1 P1 O1 C15 -78.8(3)
C24 P2 O2 C17 93.0(3)
Se4 P2 O2 C17 -36.2(3)
Se2 P2 O2 C17 -161.5(3)
P1 Se1 C1 C2 -84.3(3)
Se1 C1 C2 C7 -72.3(5)
Se1 C1 C2 C3 106.5(4)
C7 C2 C3 C4 0.5(6)
C1 C2 C3 C4 -178.4(4)
C2 C3 C4 C5 1.1(7)
C3 C4 C5 C6 -1.9(7)
C4 C5 C6 C7 1.1(7)
C3 C2 C7 C6 -1.3(6)
C1 C2 C7 C6 177.5(4)
C3 C2 C7 C8 176.9(4)
C1 C2 C7 C8 -4.3(6)
C5 C6 C7 C2 0.5(6)
C5 C6 C7 C8 -177.8(4)
C2 C7 C8 C13 105.2(5)
C6 C7 C8 C13 -76.6(5)
C2 C7 C8 C9 -76.3(5)
C6 C7 C8 C9 101.9(5)
C13 C8 C9 C10 3.0(6)
C7 C8 C9 C10 -175.6(4)
C8 C9 C10 C11 -1.2(7)
C9 C10 C11 C12 -0.5(7)
C10 C11 C12 C13 0.5(7)
C9 C8 C13 C12 -2.9(6)
C7 C8 C13 C12 175.6(4)
C9 C8 C13 C14 173.9(4)
C7 C8 C13 C14 -7.6(6)
C11 C12 C13 C8 1.2(6)
C11 C12 C13 C14 -175.7(4)
C8 C13 C14 Se2 88.7(4)
C12 C13 C14 Se2 -94.5(4)
P2 Se2 C14 C13 -178.9(3)
P1 O1 C15 C16 -176.8(3)
O1 C15 C16 C17 -68.2(5)
P2 O2 C17 C16 -172.2(2)
C15 C16 C17 O2 -61.1(4)
O1 P1 C18 C19 -119.9(4)
Se3 P1 C18 C19 4.0(4)
Se1 P1 C18 C19 130.4(3)
O1 P1 C18 C23 60.1(4)
Se3 P1 C18 C23 -176.0(3)
Se1 P1 C18 C23 -49.6(4)
C23 C18 C19 C20 -0.2(7)
P1 C18 C19 C20 179.8(3)
C18 C19 C20 C21 0.0(7)
C19 C20 C21 C22 0.8(7)
C20 C21 C22 C23 -1.4(7)
C21 C22 C23 C18 1.2(7)
C19 C18 C23 C22 -0.4(7)
P1 C18 C23 C22 179.6(3)
O2 P2 C24 C29 -161.3(4)
Se4 P2 C24 C29 -33.1(5)
Se2 P2 C24 C29 94.7(4)
O2 P2 C24 C25 22.2(4)
Se4 P2 C24 C25 150.4(3)
Se2 P2 C24 C25 -81.8(4)
C29 C24 C25 C26 1.0(7)
P2 C24 C25 C26 177.6(4)
C24 C25 C26 C27 -0.7(8)
C25 C26 C27 C28 0.5(8)
C26 C27 C28 C29 -0.6(8)
C25 C24 C29 C28 -1.1(7)
P2 C24 C29 C28 -177.6(4)
C27 C28 C29 C24 0.9(7)
